data_8103554
loop_
_publ_author_name
'Hesse, K.F.'
'Liebau, F.'

_publ_section_title
;
 Crystal chemistry of silica-rich barium silicates refinement of the
 crystal structures of Ba4 (Si6 O16), Ba5 (Si8 O21) and Ba6 (Si10 O26),
 silicates with triple quadruple and quintuple chains
;
_journal_name_full 'Zeitschrift fuer Kristallographie (149,1979-)'
_journal_page_first 3
_journal_page_last 17
_journal_volume 153
_journal_year 1980
_chemical_formula_sum 'Ba4 O16 Si6'
_chemical_name_systematic 'Ba4 (Si6 O16)'
_space_group_IT_number 14
_symmetry_space_group_name_Hall '-P 2ybc'
_symmetry_space_group_name_H-M 'P 1 21/c 1'
_cell_angle_alpha 90
_cell_angle_beta 93.54
_cell_angle_gamma 90
_cell_formula_units_Z 2
_cell_length_a 12.477
_cell_length_b 4.685
_cell_length_c 13.944
_cell_volume 813.538
_citation_journal_id_ASTM ZEKRDZ
_cod_data_source_file Hesse_ZEKRDZ_1980_278.cif
_cod_data_source_block Ba4O16Si6
_cod_original_cell_volume 813.5377
_cod_database_code 8103554

loop_
_symmetry_equiv_pos_as_xyz
x,y,z
-x,y+1/2,-z+1/2
-x,-y,-z
x,-y-1/2,z-1/2

loop_
_atom_site_label
_atom_site_type_symbol
_atom_site_fract_x
_atom_site_fract_y
_atom_site_fract_z
_atom_site_occupancy
_atom_site_U_iso_or_equiv
O1 O-2 0.5271 0.7509 0.4156 1 0.0
O2 O-2 0.7339 0.7664 0.4779 1 0.0
Ba1 Ba+2 0.582 0.773 0.1116 1 0.0
Si1 Si+4 0.6493 0.8128 0.3895 1 0.0
Ba2 Ba+2 0.8552 0.2537 0.0323 1 0.0
O4 O-2 0.6814 0.6466 0.2888 1 0.0
O8 O-2 0.0029 0.649 0.2868 1 0.0
Si2 Si+4 0.7241 0.3204 0.277 1 0.0
O6 O-2 0.8446 0.302 0.326 1 0.0
Si3 Si+4 0.9731 0.3209 0.3126 1 0.0
O3 O-2 0.6465 0.1482 0.3501 1 0.0
O7 O-2 0.0338 0.2366 0.4101 1 0.0
O5 O-2 0.7151 0.2349 0.1675 1 0.0
